data_7108651
loop_
_publ_author_name
'Zhu, Xiancui'
'Zhou, Shuangliu'
'Wang, Shaowu'
'Wei, Yun'
'Zhang, Lijun'
'Wang, Fenhua'
'Wang, Shaoyin'
'Feng, Zhijun'

_publ_section_title
;
 Rare-earth metal complexes having an unusual indolyl-1,2-dianion through
 C--H activation with a novel \h1:(\m2--\h1:\h1) bonding with metals
;
_journal_coden_ASTM CHCOFS
_journal_issue 98
_journal_name_full
;
 Chemical Communications (Cambridge, United Kingdom)
;
_journal_page_first 12020
_journal_page_last 12022
_journal_paper_doi 10.1039/c2cc36045d
_journal_volume 48
_journal_year 2012
_chemical_formula_sum 'C38 H66 Li4 N6 Si4'
_chemical_formula_weight 747.09
_space_group_IT_number 2
_symmetry_cell_setting triclinic
_symmetry_space_group_name_Hall '-P 1'
_symmetry_space_group_name_H-M 'P -1'
_atom_sites_solution_hydrogens geom
_atom_sites_solution_primary direct
_atom_sites_solution_secondary difmap
_audit_creation_method SHELXL-97
_cell_angle_alpha 97.2570(10)
_cell_angle_beta 100.0590(10)
_cell_angle_gamma 101.9070(10)
_cell_formula_units_Z 1
_cell_length_a 9.1116(8)
_cell_length_b 11.2374(10)
_cell_length_c 12.0801(11)
_cell_measurement_reflns_used 4019
_cell_measurement_temperature 293(2)
_cell_measurement_theta_max 27.04
_cell_measurement_theta_min 2.33
_cell_volume 1174.63(18)
_computing_structure_refinement 'SHELXL-97 (Sheldrick, 1997)'
_computing_structure_solution 'SHELXS-97 (Sheldrick, 1990)'
_diffrn_ambient_temperature 293(2)
_diffrn_measured_fraction_theta_full 0.988
_diffrn_measured_fraction_theta_max 0.988
_diffrn_measurement_device_type 'CCD area detector'
_diffrn_measurement_method 'phi and omega scans'
_diffrn_radiation_monochromator graphite
_diffrn_radiation_source 'fine-focus sealed tube'
_diffrn_radiation_type MoK\a
_diffrn_radiation_wavelength 0.71073
_diffrn_reflns_av_R_equivalents 0.0211
_diffrn_reflns_av_sigmaI/netI 0.0336
_diffrn_reflns_limit_h_max 10
_diffrn_reflns_limit_h_min -11
_diffrn_reflns_limit_k_max 13
_diffrn_reflns_limit_k_min -13
_diffrn_reflns_limit_l_max 14
_diffrn_reflns_limit_l_min -14
_diffrn_reflns_number 9138
_diffrn_reflns_theta_full 25.99
_diffrn_reflns_theta_max 25.99
_diffrn_reflns_theta_min 1.74
_exptl_absorpt_coefficient_mu 0.157
_exptl_absorpt_correction_T_max 0.9633
_exptl_absorpt_correction_T_min 0.9529
_exptl_absorpt_correction_type multi-scan
_exptl_crystal_colour colourless
_exptl_crystal_density_diffrn 1.056
_exptl_crystal_density_method 'not measured'
_exptl_crystal_description block
_exptl_crystal_F_000 404
_exptl_crystal_size_max 0.31
_exptl_crystal_size_mid 0.28
_exptl_crystal_size_min 0.24
_refine_diff_density_max 0.260
_refine_diff_density_min -0.195
_refine_diff_density_rms 0.039
_refine_ls_extinction_method none
_refine_ls_goodness_of_fit_ref 1.048
_refine_ls_hydrogen_treatment constr
_refine_ls_matrix_type full
_refine_ls_number_parameters 244
_refine_ls_number_reflns 4549
_refine_ls_number_restraints 0
_refine_ls_restrained_S_all 1.048
_refine_ls_R_factor_all 0.0617
_refine_ls_R_factor_gt 0.0434
_refine_ls_shift/su_max 0.012
_refine_ls_shift/su_mean 0.000
_refine_ls_structure_factor_coef Fsqd
_refine_ls_weighting_details 'calc w=1/[\s^2^(Fo^2^)+(0.0677P)^2^+0.2602P] where P=(Fo^2^+2Fc^2^)/3'
_refine_ls_weighting_scheme calc
_refine_ls_wR_factor_gt 0.1204
_refine_ls_wR_factor_ref 0.1340
_reflns_number_gt 3447
_reflns_number_total 4549
_reflns_threshold_expression >2sigma(I)
_cod_data_source_file c2cc36045d.txt
_cod_data_source_block 110307a_0m
_cod_original_sg_symbol_H-M 'P-1 '
_cod_database_code 7108651

loop_
_symmetry_equiv_pos_as_xyz
'x, y, z'
'-x, -y, -z'

loop_
_atom_site_label
_atom_site_type_symbol
_atom_site_fract_x
_atom_site_fract_y
_atom_site_fract_z
_atom_site_U_iso_or_equiv
_atom_site_adp_type
_atom_site_occupancy
_atom_site_symmetry_multiplicity
_atom_site_calc_flag
_atom_site_refinement_flags
C1 C 0.4054(3) 0.82381(19) 1.06495(17) 0.0495(5) Uani 1 1 d .
Li1 Li 0.2550(5) 0.6666(3) 0.7933(3) 0.0604(9) Uani 1 1 d .
N1 N 0.5463(2) 0.88557(15) 1.04948(15) 0.0555(5) Uani 1 1 d .
Si1 Si 0.32124(6) 0.84548(5) 0.62872(5) 0.04472(17) Uani 1 1 d .
C2 C 0.3137(3) 0.8647(2) 1.1353(2) 0.0644(6) Uani 1 1 d .
H2 H 0.3421 0.9444 1.1768 0.077 Uiso 1 1 calc R
N2 N 0.3616(2) 0.52715(15) 0.79285(15) 0.0531(5) Uani 1 1 d .
Si2 Si 0.05162(6) 0.82895(6) 0.74175(5) 0.04915(18) Uani 1 1 d .
C3 C 0.1816(3) 0.7858(3) 1.1421(2) 0.0818(8) Uani 1 1 d .
H3 H 0.1197 0.8120 1.1891 0.098 Uiso 1 1 calc R
N3 N 0.23650(17) 0.82268(14) 0.74203(13) 0.0393(4) Uani 1 1 d .
C4 C 0.1376(3) 0.6665(3) 1.0798(3) 0.0902(10) Uani 1 1 d .
H4 H 0.0471 0.6143 1.0865 0.108 Uiso 1 1 calc R
C5 C 0.2248(3) 0.6244(2) 1.0089(2) 0.0738(7) Uani 1 1 d .
H5 H 0.1938 0.5447 0.9674 0.089 Uiso 1 1 calc R
C6 C 0.3615(3) 0.70310(19) 0.99990(17) 0.0520(5) Uani 1 1 d .
C7 C 0.4841(3) 0.69046(18) 0.94343(17) 0.0499(5) Uani 1 1 d .
C8 C 0.5910(3) 0.80306(19) 0.97864(18) 0.0538(5) Uani 1 1 d .
H8 H 0.6843 0.8200 0.9557 0.065 Uiso 1 1 calc R
C9 C 0.4864(3) 0.58738(19) 0.85929(18) 0.0546(5) Uani 1 1 d .
H9 H 0.5781 0.5653 0.8538 0.066 Uiso 1 1 calc R
C10 C 0.3521(3) 0.41523(19) 0.70986(19) 0.0596(6) Uani 1 1 d .
C11 C 0.2745(4) 0.4373(3) 0.5954(2) 0.1003(11) Uani 1 1 d .
H11A H 0.1748 0.4507 0.5999 0.150 Uiso 1 1 calc R
H11B H 0.2642 0.3667 0.5384 0.150 Uiso 1 1 calc R
H11C H 0.3352 0.5087 0.5752 0.150 Uiso 1 1 calc R
C12 C 0.2483(4) 0.3105(2) 0.7480(3) 0.0929(10) Uani 1 1 d .
H12A H 0.2975 0.2971 0.8209 0.139 Uiso 1 1 calc R
H12B H 0.2290 0.2365 0.6931 0.139 Uiso 1 1 calc R
H12C H 0.1530 0.3319 0.7542 0.139 Uiso 1 1 calc R
C13 C 0.5054(4) 0.3848(3) 0.7026(3) 0.0915(9) Uani 1 1 d .
H13A H 0.5708 0.4526 0.6811 0.137 Uiso 1 1 calc R
H13B H 0.4895 0.3122 0.6466 0.137 Uiso 1 1 calc R
H13C H 0.5527 0.3702 0.7756 0.137 Uiso 1 1 calc R
C14 C 0.5109(3) 0.8023(2) 0.6518(2) 0.0594(6) Uani 1 1 d .
H14A H 0.5751 0.8504 0.7213 0.089 Uiso 1 1 calc R
H14B H 0.5594 0.8182 0.5890 0.089 Uiso 1 1 calc R
H14C H 0.4954 0.7162 0.6571 0.089 Uiso 1 1 calc R
C15 C 0.3588(3) 1.0109(2) 0.6087(2) 0.0697(7) Uani 1 1 d .
H15A H 0.2633 1.0317 0.5817 0.105 Uiso 1 1 calc R
H15B H 0.4229 1.0229 0.5539 0.105 Uiso 1 1 calc R
H15C H 0.4093 1.0629 0.6801 0.105 Uiso 1 1 calc R
C16 C 0.2096(3) 0.7509(3) 0.4888(2) 0.0760(8) Uani 1 1 d .
H16A H 0.1765 0.6666 0.4982 0.114 Uiso 1 1 calc R
H16B H 0.2735 0.7551 0.4333 0.114 Uiso 1 1 calc R
H16C H 0.1218 0.7826 0.4632 0.114 Uiso 1 1 calc R
C17 C -0.0454(3) 0.8986(3) 0.6261(2) 0.0801(8) Uani 1 1 d .
H17A H 0.0103 0.9820 0.6302 0.120 Uiso 1 1 calc R
H17B H -0.1481 0.8982 0.6351 0.120 Uiso 1 1 calc R
H17C H -0.0483 0.8515 0.5533 0.120 Uiso 1 1 calc R
C18 C -0.0705(3) 0.6710(3) 0.7345(3) 0.0987(11) Uani 1 1 d .
H18A H -0.0586 0.6168 0.6703 0.148 Uiso 1 1 calc R
H18B H -0.1760 0.6751 0.7261 0.148 Uiso 1 1 calc R
H18C H -0.0395 0.6402 0.8033 0.148 Uiso 1 1 calc R
C19 C 0.0416(3) 0.9241(4) 0.8772(3) 0.0996(11) Uani 1 1 d .
H19A H 0.0775 0.8867 0.9406 0.149 Uiso 1 1 calc R
H19B H -0.0626 0.9289 0.8762 0.149 Uiso 1 1 calc R
H19C H 0.1046 1.0056 0.8845 0.149 Uiso 1 1 calc R
Li2 Li 0.6429(5) 1.0613(3) 1.1137(3) 0.0616(10) Uani 1 1 d .

loop_
_atom_site_aniso_label
_atom_site_aniso_U_11
_atom_site_aniso_U_22
_atom_site_aniso_U_33
_atom_site_aniso_U_23
_atom_site_aniso_U_13
_atom_site_aniso_U_12
C1 0.0592(13) 0.0446(11) 0.0392(11) 0.0066(8) 0.0014(9) 0.0073(9)
Li1 0.077(3) 0.048(2) 0.055(2) 0.0071(16) 0.0067(18) 0.0187(18)
N1 0.0633(12) 0.0419(9) 0.0528(11) 0.0009(8) 0.0061(9) 0.0027(8)
Si1 0.0486(3) 0.0486(3) 0.0409(3) 0.0079(2) 0.0138(2) 0.0163(2)
C2 0.0737(16) 0.0609(14) 0.0515(13) -0.0024(11) 0.0067(12) 0.0125(12)
N2 0.0679(12) 0.0381(9) 0.0462(10) -0.0014(7) -0.0026(9) 0.0134(8)
Si2 0.0405(3) 0.0599(4) 0.0478(3) 0.0071(3) 0.0110(2) 0.0130(3)
C3 0.0738(18) 0.102(2) 0.0658(16) 0.0015(15) 0.0245(14) 0.0116(16)
N3 0.0392(8) 0.0389(8) 0.0398(9) 0.0027(6) 0.0090(7) 0.0109(6)
C4 0.0721(18) 0.100(2) 0.0790(19) -0.0025(17) 0.0235(15) -0.0182(16)
C5 0.0756(17) 0.0657(15) 0.0610(15) -0.0025(12) 0.0097(13) -0.0145(13)
C6 0.0601(13) 0.0451(11) 0.0397(11) 0.0039(9) -0.0016(9) -0.0007(9)
C7 0.0588(13) 0.0425(11) 0.0412(11) 0.0031(8) -0.0001(9) 0.0071(9)
C8 0.0545(13) 0.0496(12) 0.0508(12) 0.0033(10) 0.0048(10) 0.0058(10)
C9 0.0634(14) 0.0485(12) 0.0490(12) 0.0057(9) 0.0031(10) 0.0147(10)
C10 0.0806(16) 0.0394(11) 0.0514(13) -0.0033(9) -0.0012(11) 0.0170(11)
C11 0.156(3) 0.0672(17) 0.0576(16) -0.0115(13) -0.0204(18) 0.0308(18)
C12 0.124(3) 0.0464(14) 0.100(2) -0.0042(14) 0.028(2) 0.0068(15)
C13 0.099(2) 0.0795(19) 0.090(2) -0.0207(16) 0.0145(17) 0.0321(17)
C14 0.0547(13) 0.0668(14) 0.0658(15) 0.0135(11) 0.0249(11) 0.0224(11)
C15 0.0800(18) 0.0621(14) 0.0829(18) 0.0316(13) 0.0333(14) 0.0265(13)
C16 0.0882(19) 0.0936(19) 0.0455(13) -0.0027(13) 0.0094(12) 0.0318(15)
C17 0.0560(15) 0.109(2) 0.0850(19) 0.0313(16) 0.0093(13) 0.0362(15)
C18 0.0596(17) 0.093(2) 0.133(3) 0.034(2) 0.0136(18) -0.0080(15)
C19 0.0741(19) 0.155(3) 0.0758(19) -0.0147(19) 0.0250(15) 0.053(2)
Li2 0.076(3) 0.0454(19) 0.053(2) -0.0044(16) 0.0123(19) -0.0014(18)

loop_
_atom_type_symbol
_atom_type_description
_atom_type_scat_dispersion_real
_atom_type_scat_dispersion_imag
_atom_type_scat_source
C C 0.0033 0.0016 'International Tables Vol C Tables 4.2.6.8 and 6.1.1.4'
H H 0.0000 0.0000 'International Tables Vol C Tables 4.2.6.8 and 6.1.1.4'
Li Li -0.0003 0.0001 'International Tables Vol C Tables 4.2.6.8 and 6.1.1.4'
N N 0.0061 0.0033 'International Tables Vol C Tables 4.2.6.8 and 6.1.1.4'
Si Si 0.0817 0.0704 'International Tables Vol C Tables 4.2.6.8 and 6.1.1.4'

loop_
_geom_angle_atom_site_label_1
_geom_angle_atom_site_label_2
_geom_angle_atom_site_label_3
_geom_angle
_geom_angle_site_symmetry_1
_geom_angle_site_symmetry_3
N1 C1 C2 128.37(19) . .
N1 C1 C6 110.63(19) . .
C2 C1 C6 121.0(2) . .
N1 C1 Li2 71.94(15) . 2_677
C2 C1 Li2 103.54(18) . 2_677
C6 C1 Li2 95.28(15) . 2_677
N3 Li1 N2 147.8(2) . .
N3 Li1 C7 112.59(18) . .
N2 Li1 C7 62.57(13) . .
N3 Li1 C6 110.20(17) . .
N2 Li1 C6 83.14(16) . .
C7 Li1 C6 33.74(9) . .
N3 Li1 C9 130.8(2) . .
N2 Li1 C9 30.42(9) . .
C7 Li1 C9 33.95(9) . .
C6 Li1 C9 62.35(12) . .
N3 Li1 Li2 41.81(12) . 2_677
N2 Li1 Li2 133.6(2) . 2_677
C7 Li1 Li2 74.41(14) . 2_677
C6 Li1 Li2 69.05(13) . 2_677
C9 Li1 Li2 103.44(16) . 2_677
C8 N1 C1 104.99(17) . .
C8 N1 Li2 130.7(2) . .
C1 N1 Li2 124.14(19) . .
C8 N1 Li2 93.79(15) . 2_677
C1 N1 Li2 77.64(15) . 2_677
Li2 N1 Li2 93.37(15) . 2_677
N3 Si1 C15 112.07(10) . .
N3 Si1 C14 110.05(9) . .
C15 Si1 C14 107.08(11) . .
N3 Si1 C16 114.65(11) . .
C15 Si1 C16 106.97(13) . .
C14 Si1 C16 105.56(12) . .
N3 Si1 Li2 37.56(9) . 2_677
C15 Si1 Li2 87.68(11) . 2_677
C14 Si1 Li2 92.14(11) . 2_677
C16 Si1 Li2 151.99(12) . 2_677
C3 C2 C1 118.7(2) . .
C3 C2 H2 120.7 . .
C1 C2 H2 120.7 . .
C9 N2 C10 122.8(2) . .
C9 N2 Li1 96.65(18) . .
C10 N2 Li1 134.52(18) . .
N3 Si2 C19 109.62(11) . .
N3 Si2 C17 116.90(11) . .
C19 Si2 C17 105.03(15) . .
N3 Si2 C18 110.64(12) . .
C19 Si2 C18 107.18(17) . .
C17 Si2 C18 106.93(15) . .
N3 Si2 Li2 41.97(9) . 2_677
C19 Si2 Li2 67.83(12) . 2_677
C17 Si2 Li2 125.23(13) . 2_677
C18 Si2 Li2 127.43(13) . 2_677
C2 C3 C4 121.1(3) . .
C2 C3 H3 119.4 . .
C4 C3 H3 119.4 . .
Si2 N3 Si1 123.24(9) . .
Si2 N3 Li1 104.69(15) . .
Si1 N3 Li1 112.16(14) . .
Si2 N3 Li2 103.93(14) . 2_677
Si1 N3 Li2 111.58(14) . 2_677
Li1 N3 Li2 98.03(18) . 2_677
C5 C4 C3 121.4(3) . .
C5 C4 H4 119.3 . .
C3 C4 H4 119.3 . .
C4 C5 C6 119.0(2) . .
C4 C5 H5 120.5 . .
C6 C5 H5 120.5 . .
C5 C6 C1 118.8(2) . .
C5 C6 C7 135.0(2) . .
C1 C6 C7 105.96(18) . .
C5 C6 Li1 86.36(17) . .
C1 C6 Li1 121.45(17) . .
C7 C6 Li1 72.91(15) . .
C8 C7 C6 104.70(18) . .
C8 C7 C9 128.4(2) . .
C6 C7 C9 126.57(19) . .
C8 C7 Li1 121.26(17) . .
C6 C7 Li1 73.36(16) . .
C9 C7 Li1 74.54(15) . .
N1 C8 C7 113.7(2) . .
N1 C8 H8 123.2 . .
C7 C8 H8 123.2 . .
N2 C9 C7 119.4(2) . .
N2 C9 Li1 52.93(14) . .
C7 C9 Li1 71.51(15) . .
N2 C9 H9 120.3 . .
C7 C9 H9 120.3 . .
Li1 C9 H9 155.7 . .
N2 C10 C11 106.09(19) . .
N2 C10 C13 114.66(19) . .
C11 C10 C13 110.5(3) . .
N2 C10 C12 105.3(2) . .
C11 C10 C12 109.6(2) . .
C13 C10 C12 110.4(2) . .
C10 C11 H11A 109.5 . .
C10 C11 H11B 109.5 . .
H11A C11 H11B 109.5 . .
C10 C11 H11C 109.5 . .
H11A C11 H11C 109.5 . .
H11B C11 H11C 109.5 . .
C10 C12 H12A 109.5 . .
C10 C12 H12B 109.5 . .
H12A C12 H12B 109.5 . .
C10 C12 H12C 109.5 . .
H12A C12 H12C 109.5 . .
H12B C12 H12C 109.5 . .
C10 C13 H13A 109.5 . .
C10 C13 H13B 109.5 . .
H13A C13 H13B 109.5 . .
C10 C13 H13C 109.5 . .
H13A C13 H13C 109.5 . .
H13B C13 H13C 109.5 . .
Si1 C14 H14A 109.5 . .
Si1 C14 H14B 109.5 . .
H14A C14 H14B 109.5 . .
Si1 C14 H14C 109.5 . .
H14A C14 H14C 109.5 . .
H14B C14 H14C 109.5 . .
Si1 C15 H15A 109.5 . .
Si1 C15 H15B 109.5 . .
H15A C15 H15B 109.5 . .
Si1 C15 H15C 109.5 . .
H15A C15 H15C 109.5 . .
H15B C15 H15C 109.5 . .
Si1 C16 H16A 109.5 . .
Si1 C16 H16B 109.5 . .
H16A C16 H16B 109.5 . .
Si1 C16 H16C 109.5 . .
H16A C16 H16C 109.5 . .
H16B C16 H16C 109.5 . .
Si2 C17 H17A 109.5 . .
Si2 C17 H17B 109.5 . .
H17A C17 H17B 109.5 . .
Si2 C17 H17C 109.5 . .
H17A C17 H17C 109.5 . .
H17B C17 H17C 109.5 . .
Si2 C18 H18A 109.5 . .
Si2 C18 H18B 109.5 . .
H18A C18 H18B 109.5 . .
Si2 C18 H18C 109.5 . .
H18A C18 H18C 109.5 . .
H18B C18 H18C 109.5 . .
Si2 C19 H19A 109.5 . .
Si2 C19 H19B 109.5 . .
H19A C19 H19B 109.5 . .
Si2 C19 H19C 109.5 . .
H19A C19 H19C 109.5 . .
H19B C19 H19C 109.5 . .
N1 Li2 N3 143.4(2) . 2_677
N1 Li2 N1 86.63(15) . 2_677
N3 Li2 N1 126.42(19) 2_677 2_677
N1 Li2 C1 103.51(16) . 2_677
N3 Li2 C1 113.03(17) 2_677 2_677
N1 Li2 C1 30.42(8) 2_677 2_677
N1 Li2 Si2 129.1(2) . 2_677
N3 Li2 Si2 34.10(8) 2_677 2_677
N1 Li2 Si2 138.77(15) 2_677 2_677
C1 Li2 Si2 110.86(14) 2_677 2_677
N1 Li2 Li1 172.1(2) . 2_677
N3 Li2 Li1 40.16(11) 2_677 2_677
N1 Li2 Li1 87.70(14) 2_677 2_677
C1 Li2 Li1 73.90(13) 2_677 2_677
Si2 Li2 Li1 58.35(10) 2_677 2_677
N1 Li2 Si1 119.76(17) . 2_677
N3 Li2 Si1 30.86(7) 2_677 2_677
N1 Li2 Si1 125.48(16) 2_677 2_677
C1 Li2 Si1 130.47(14) 2_677 2_677
Si2 Li2 Si1 59.48(7) 2_677 2_677
Li1 Li2 Si1 59.87(10) 2_677 2_677
N1 Li2 Li2 50.52(11) . 2_677
N3 Li2 Li2 158.9(3) 2_677 2_677
N1 Li2 Li2 36.11(10) 2_677 2_677
C1 Li2 Li2 58.07(13) 2_677 2_677
Si2 Li2 Li2 162.5(2) 2_677 2_677
Li1 Li2 Li2 123.6(2) 2_677 2_677
Si1 Li2 Li2 137.9(2) 2_677 2_677

loop_
_geom_bond_atom_site_label_1
_geom_bond_atom_site_label_2
_geom_bond_distance
_geom_bond_site_symmetry_2
C1 N1 1.383(3) .
C1 C2 1.393(3) .
C1 C6 1.419(3) .
C1 Li2 2.669(5) 2_677
Li1 N3 1.962(4) .
Li1 N2 2.007(4) .
Li1 C7 2.458(5) .
Li1 C6 2.464(4) .
Li1 C9 2.498(5) .
Li1 Li2 3.012(5) 2_677
N1 C8 1.355(3) .
N1 Li2 1.983(4) .
N1 Li2 2.598(5) 2_677
Si1 N3 1.7063(16) .
Si1 C15 1.874(2) .
Si1 C14 1.874(2) .
Si1 C16 1.877(2) .
Si1 Li2 3.093(4) 2_677
C2 C3 1.361(4) .
C2 H2 0.9300 .
N2 C9 1.273(3) .
N2 C10 1.484(3) .
Si2 N3 1.7000(16) .
Si2 C19 1.865(3) .
Si2 C17 1.865(3) .
Si2 C18 1.873(3) .
Si2 Li2 2.943(4) 2_677
C3 C4 1.394(4) .
C3 H3 0.9300 .
N3 Li2 2.028(4) 2_677
C4 C5 1.371(4) .
C4 H4 0.9300 .
C5 C6 1.401(3) .
C5 H5 0.9300 .
C6 C7 1.428(3) .
C7 C8 1.393(3) .
C7 C9 1.448(3) .
C8 H8 0.9300 .
C9 H9 0.9300 .
C10 C11 1.514(4) .
C10 C13 1.519(4) .
C10 C12 1.524(4) .
C11 H11A 0.9600 .
C11 H11B 0.9600 .
C11 H11C 0.9600 .
C12 H12A 0.9600 .
C12 H12B 0.9600 .
C12 H12C 0.9600 .
C13 H13A 0.9600 .
C13 H13B 0.9600 .
C13 H13C 0.9600 .
C14 H14A 0.9600 .
C14 H14B 0.9600 .
C14 H14C 0.9600 .
C15 H15A 0.9600 .
C15 H15B 0.9600 .
C15 H15C 0.9600 .
C16 H16A 0.9600 .
C16 H16B 0.9600 .
C16 H16C 0.9600 .
C17 H17A 0.9600 .
C17 H17B 0.9600 .
C17 H17C 0.9600 .
C18 H18A 0.9600 .
C18 H18B 0.9600 .
C18 H18C 0.9600 .
C19 H19A 0.9600 .
C19 H19B 0.9600 .
C19 H19C 0.9600 .
Li2 N3 2.028(4) 2_677
Li2 N1 2.598(5) 2_677
Li2 C1 2.669(5) 2_677
Li2 Si2 2.943(4) 2_677
Li2 Li1 3.012(5) 2_677
Li2 Si1 3.093(4) 2_677
Li2 Li2 3.360(8) 2_677
